data_4089588
loop_
_publ_author_name
'Townsend, Erik M.'
'Kilyanek, Stefan M.'
'Schrock, Richard R.'
'M\"uller, Peter'
'Smith, Stacey J.'
'Hoveyda, Amir H.'

_publ_section_title
;
 Synthesis of High Oxidation State Molybdenum Imido Heteroatom-Substituted
 Alkylidene Complexes.
;
_journal_issue 16
_journal_name_full Organometallics
_journal_page_first 4612
_journal_page_last 4617
_journal_paper_doi 10.1021/om400584f
_journal_volume 32
_journal_year 2013
_chemical_formula_moiety 'C63 H60 Mo N3 O P, 1.5(C H2 Cl2)'
_chemical_formula_sum 'C64.5 H63 Cl3 Mo N3 O P'
_chemical_formula_weight 1129.44
_space_group_IT_number 14
_space_group_name_Hall '-P 2yn'
_space_group_name_H-M_alt 'P 1 21/n 1'
_symmetry_cell_setting monoclinic
_symmetry_space_group_name_H-M 'P 1 21/n 1'
_atom_sites_solution_hydrogens geom
_atom_sites_solution_primary direct
_atom_sites_solution_secondary difmap
_audit_creation_method SHELXL-97
_cell_angle_alpha 90.00
_cell_angle_beta 98.621(3)
_cell_angle_gamma 90.00
_cell_formula_units_Z 4
_cell_length_a 12.6179(19)
_cell_length_b 20.931(3)
_cell_length_c 21.512(3)
_cell_measurement_reflns_used 9575
_cell_measurement_temperature 100(2)
_cell_measurement_theta_max 31.56
_cell_measurement_theta_min 2.54
_cell_volume 5617.2(14)
_computing_cell_refinement 'SAINT 7.46A (Bruker-AXS, 2011)'
_computing_data_collection 'APEX2 v2011.4.0 (Bruker-AXS, 2011)'
_computing_data_reduction 'SAINT 7.46A (Bruker-AXS, 2011)'
_computing_molecular_graphics 'Bruker SHELXTL'
_computing_publication_material 'Bruker SHELXTL'
_computing_structure_refinement 'SHELXL-97 (Sheldrick, 2008)'
_computing_structure_solution 'SHELXS-97 (Sheldrick, 2008)'
_diffrn_ambient_temperature 100(2)
_diffrn_detector_area_resol_mean 8.3
_diffrn_measured_fraction_theta_full 0.996
_diffrn_measured_fraction_theta_max 0.996
_diffrn_measurement_device_type 'Bruker Smart APEX2 CCD'
_diffrn_measurement_method '\f and \w scans'
_diffrn_radiation_monochromator 'Incoatec I\mS multilayer optics'
_diffrn_radiation_source 'I\mS micro-focus sealed tube'
_diffrn_radiation_type MoK\a
_diffrn_radiation_wavelength 0.71073
_diffrn_reflns_av_R_equivalents 0.0335
_diffrn_reflns_av_sigmaI/netI 0.0161
_diffrn_reflns_limit_h_max 18
_diffrn_reflns_limit_h_min -18
_diffrn_reflns_limit_k_max 30
_diffrn_reflns_limit_k_min -30
_diffrn_reflns_limit_l_max 30
_diffrn_reflns_limit_l_min -31
_diffrn_reflns_number 232005
_diffrn_reflns_theta_full 31.53
_diffrn_reflns_theta_max 31.53
_diffrn_reflns_theta_min 1.36
_exptl_absorpt_coefficient_mu 0.450
_exptl_absorpt_correction_T_max 0.8852
_exptl_absorpt_correction_T_min 0.7472
_exptl_absorpt_correction_type multi-scan
_exptl_absorpt_process_details 'SADABS (Sheldrick, 2009)'
_exptl_crystal_colour orange
_exptl_crystal_density_diffrn 1.336
_exptl_crystal_density_method 'not measured'
_exptl_crystal_description block
_exptl_crystal_F_000 2348
_exptl_crystal_size_max 0.69
_exptl_crystal_size_mid 0.37
_exptl_crystal_size_min 0.28
_refine_diff_density_max 1.800
_refine_diff_density_min -1.037
_refine_diff_density_rms 0.078
_refine_ls_extinction_method none
_refine_ls_goodness_of_fit_ref 1.108
_refine_ls_hydrogen_treatment mixed
_refine_ls_matrix_type full
_refine_ls_number_parameters 859
_refine_ls_number_reflns 18676
_refine_ls_number_restraints 605
_refine_ls_restrained_S_all 1.100
_refine_ls_R_factor_all 0.0553
_refine_ls_R_factor_gt 0.0468
_refine_ls_shift/su_max 0.003
_refine_ls_shift/su_mean 0.000
_refine_ls_structure_factor_coef Fsqd
_refine_ls_weighting_details 'calc w=1/[\s^2^(Fo^2^)+(0.0475P)^2^+6.8675P] where P=(Fo^2^+2Fc^2^)/3'
_refine_ls_weighting_scheme calc
_refine_ls_wR_factor_gt 0.1189
_refine_ls_wR_factor_ref 0.1250
_reflns_number_gt 16239
_reflns_number_total 18676
_reflns_threshold_expression >2sigma(I)
_cod_data_source_file om400584f_si_001.cif
_cod_data_source_block x13033
_cod_depositor_comments
;
The following automatic conversions were performed:

data item '_symmetry_cell_setting' value 'Monoclinic' was changed to
'monoclinic' in accordance with the
/home/saulius/struct/COD-crude-data/automatic-downloads/DataCite-retrospective/ACS/depositions/lib/dictionaries/cif_core.dic
dictionary named 'cif_core.dic' version 2.4.2 last updated on
2011-04-26.

Automatic conversion script
Id: cif_fix_values 6909 2019-04-08 15:41:33Z antanas 
;
_cod_original_cell_volume 5617.3(15)
_cod_original_sg_symbol_H-M P2(1)/n
_cod_original_formula_sum 'C64.50 H63 Cl3 Mo N3 O P'
_cod_database_code 4089588

loop_
_symmetry_equiv_pos_as_xyz
'x, y, z'
'-x+1/2, y+1/2, -z+1/2'
'-x, -y, -z'
'x-1/2, -y-1/2, z-1/2'

loop_
_atom_site_label
_atom_site_type_symbol
_atom_site_fract_x
_atom_site_fract_y
_atom_site_fract_z
_atom_site_U_iso_or_equiv
_atom_site_adp_type
_atom_site_occupancy
_atom_site_symmetry_multiplicity
_atom_site_calc_flag
_atom_site_refinement_flags
_atom_site_disorder_assembly
_atom_site_disorder_group
Mo1 Mo 0.950945(11) 0.712842(8) 0.802233(8) 0.02198(5) Uani 1 1 d D . .
C1 C 0.94880(15) 0.68702(9) 0.88689(9) 0.0252(3) Uani 1 1 d D A .
H1 H 1.0172(15) 0.6831(13) 0.9107(11) 0.030 Uiso 1 1 d D . .
P1 P 0.83267(4) 0.65910(3) 0.91937(2) 0.02723(10) Uani 1 1 d . . .
C5 C 0.84026(15) 0.57505(10) 0.89586(9) 0.0269(4) Uani 1 1 d . A .
C6 C 0.76205(17) 0.55135(12) 0.84856(11) 0.0349(4) Uani 1 1 d . . .
H6 H 0.7042 0.5778 0.8308 0.042 Uiso 1 1 calc R A .
C7 C 0.76926(19) 0.48845(12) 0.82736(12) 0.0402(5) Uani 1 1 d . A .
H7 H 0.7161 0.4725 0.7951 0.048 Uiso 1 1 calc R . .
C8 C 0.85237(19) 0.44948(11) 0.85267(11) 0.0360(4) Uani 1 1 d . . .
H8 H 0.8569 0.4069 0.8379 0.043 Uiso 1 1 calc R A .
C9 C 0.92997(18) 0.47286(11) 0.90022(10) 0.0328(4) Uani 1 1 d . A .
H9 H 0.9870 0.4460 0.9182 0.039 Uiso 1 1 calc R . .
C10 C 0.92429(16) 0.53503(10) 0.92127(9) 0.0287(4) Uani 1 1 d . . .
H10 H 0.9781 0.5507 0.9533 0.034 Uiso 1 1 calc R A .
C11 C 0.87731(16) 0.65403(10) 1.00446(10) 0.0286(4) Uani 1 1 d . A .
C12 C 0.81729(17) 0.61596(12) 1.04021(10) 0.0324(4) Uani 1 1 d . . .
H12 H 0.7625 0.5889 1.0196 0.039 Uiso 1 1 calc R A .
C13 C 0.83736(18) 0.61749(12) 1.10544(10) 0.0364(5) Uani 1 1 d . A .
H13 H 0.7962 0.5917 1.1292 0.044 Uiso 1 1 calc R . .
C14 C 0.9180(2) 0.65694(12) 1.13624(11) 0.0383(5) Uani 1 1 d . . .
H14 H 0.9310 0.6585 1.1809 0.046 Uiso 1 1 calc R A .
C15 C 0.9785(2) 0.69356(11) 1.10143(11) 0.0368(5) Uani 1 1 d . A .
H15 H 1.0342 0.7198 1.1223 0.044 Uiso 1 1 calc R . .
C16 C 0.95889(18) 0.69230(11) 1.03626(11) 0.0325(4) Uani 1 1 d . . .
H16 H 1.0013 0.7177 1.0129 0.039 Uiso 1 1 calc R A .
N3 N 0.96517(12) 0.61306(8) 0.77251(8) 0.0262(3) Uani 1 1 d . A .
C2 C 0.99294(16) 0.56379(10) 0.75945(10) 0.0303(4) Uani 1 1 d . . .
C3 C 1.0328(2) 0.50157(12) 0.74337(15) 0.0470(6) Uani 1 1 d . A .
H3A H 1.1059 0.5061 0.7337 0.071 Uiso 1 1 calc R . .
H3B H 0.9862 0.4844 0.7066 0.071 Uiso 1 1 calc R . .
H3C H 1.0331 0.4724 0.7790 0.071 Uiso 1 1 calc R . .
N1 N 0.8131(6) 0.7157(10) 0.7768(10) 0.0196(19) Uani 0.53(2) 1 d PDU A 1
C17 C 0.6799(12) 0.7914(7) 0.8445(7) 0.0302(16) Uani 0.53(2) 1 d PDU A 1
H17 H 0.7563 0.7793 0.8586 0.036 Uiso 0.53(2) 1 calc PR A 1
C18 C 0.622(2) 0.7874(9) 0.9024(9) 0.048(3) Uani 0.53(2) 1 d PDU A 1
H18A H 0.5477 0.8026 0.8911 0.073 Uiso 0.53(2) 1 calc PR A 1
H18B H 0.6589 0.8140 0.9362 0.073 Uiso 0.53(2) 1 calc PR A 1
H18C H 0.6207 0.7429 0.9166 0.073 Uiso 0.53(2) 1 calc PR A 1
C19 C 0.6794(18) 0.8597(8) 0.8194(10) 0.045(3) Uani 0.53(2) 1 d PDU A 1
H19A H 0.7305 0.8631 0.7895 0.068 Uiso 0.53(2) 1 calc PR A 1
H19B H 0.7000 0.8893 0.8544 0.068 Uiso 0.53(2) 1 calc PR A 1
H19C H 0.6074 0.8704 0.7982 0.068 Uiso 0.53(2) 1 calc PR A 1
C21 C 0.7022(7) 0.7102(9) 0.7584(8) 0.0243(16) Uani 0.53(2) 1 d PDU A 1
C22 C 0.6351(10) 0.7454(9) 0.7930(9) 0.0277(16) Uani 0.53(2) 1 d PDU A 1
C23 C 0.5246(9) 0.7386(10) 0.7765(10) 0.0286(19) Uani 0.53(2) 1 d PDU A 1
H23 H 0.4776 0.7621 0.7986 0.034 Uiso 0.53(2) 1 calc PR A 1
C24 C 0.4828(9) 0.6982(10) 0.7283(10) 0.033(2) Uani 0.53(2) 1 d PDU A 1
H24 H 0.4073 0.6934 0.7181 0.040 Uiso 0.53(2) 1 calc PR A 1
C25 C 0.5495(9) 0.6645(10) 0.6949(9) 0.0317(18) Uani 0.53(2) 1 d PDU A 1
H25 H 0.5189 0.6367 0.6621 0.038 Uiso 0.53(2) 1 calc PR A 1
C26 C 0.6605(9) 0.6702(8) 0.7080(7) 0.0281(15) Uani 0.53(2) 1 d PDU A 1
C27 C 0.7318(10) 0.6385(4) 0.6666(5) 0.0327(16) Uani 0.53(2) 1 d PDU A 1
H27 H 0.8078 0.6496 0.6836 0.039 Uiso 0.53(2) 1 calc PR A 1
C28 C 0.7209(10) 0.5659(3) 0.6683(4) 0.0470(17) Uani 0.53(2) 1 d PDU A 1
H28A H 0.7418 0.5507 0.7115 0.070 Uiso 0.53(2) 1 calc PR A 1
H28B H 0.7675 0.5465 0.6410 0.070 Uiso 0.53(2) 1 calc PR A 1
H28C H 0.6463 0.5539 0.6536 0.070 Uiso 0.53(2) 1 calc PR A 1
C29 C 0.7082(13) 0.6632(7) 0.5993(5) 0.052(3) Uani 0.53(2) 1 d PDU A 1
H29A H 0.6332 0.6546 0.5822 0.078 Uiso 0.53(2) 1 calc PR A 1
H29B H 0.7551 0.6416 0.5735 0.078 Uiso 0.53(2) 1 calc PR A 1
H29C H 0.7213 0.7094 0.5989 0.078 Uiso 0.53(2) 1 calc PR A 1
N1A N 0.8114(7) 0.7081(12) 0.7832(12) 0.0196(19) Uani 0.47(2) 1 d PDU A 2
C17A C 0.6896(14) 0.7991(8) 0.8465(7) 0.028(2) Uani 0.47(2) 1 d PDU A 2
H17A H 0.7642 0.7844 0.8625 0.034 Uiso 0.47(2) 1 calc PR A 2
C18A C 0.627(2) 0.8022(10) 0.9029(10) 0.045(3) Uani 0.47(2) 1 d PDU A 2
H18D H 0.5538 0.8173 0.8885 0.067 Uiso 0.47(2) 1 calc PR A 2
H18E H 0.6629 0.8317 0.9346 0.067 Uiso 0.47(2) 1 calc PR A 2
H18F H 0.6240 0.7595 0.9214 0.067 Uiso 0.47(2) 1 calc PR A 2
C19A C 0.697(2) 0.8648(8) 0.8164(12) 0.043(3) Uani 0.47(2) 1 d PDU A 2
H19D H 0.7357 0.8612 0.7804 0.064 Uiso 0.47(2) 1 calc PR A 2
H19E H 0.7345 0.8944 0.8473 0.064 Uiso 0.47(2) 1 calc PR A 2
H19F H 0.6242 0.8810 0.8020 0.064 Uiso 0.47(2) 1 calc PR A 2
C21A C 0.7002(8) 0.7110(9) 0.7641(8) 0.0195(18) Uani 0.47(2) 1 d PDU A 2
C22A C 0.6391(10) 0.7514(9) 0.7978(8) 0.0196(14) Uani 0.47(2) 1 d PDU A 2
C23A C 0.5279(11) 0.7489(11) 0.7823(12) 0.0259(19) Uani 0.47(2) 1 d PDU A 2
H23A H 0.4851 0.7758 0.8040 0.031 Uiso 0.47(2) 1 calc PR A 2
C24A C 0.4783(10) 0.7084(11) 0.7363(11) 0.0277(18) Uani 0.47(2) 1 d PDU A 2
H24A H 0.4023 0.7064 0.7281 0.033 Uiso 0.47(2) 1 calc PR A 2
C25A C 0.5384(10) 0.6707(11) 0.7022(10) 0.029(2) Uani 0.47(2) 1 d PDU A 2
H25A H 0.5030 0.6439 0.6699 0.035 Uiso 0.47(2) 1 calc PR A 2
C26A C 0.6505(10) 0.6712(8) 0.7142(8) 0.0238(16) Uani 0.47(2) 1 d PDU A 2
C27A C 0.7152(10) 0.6312(5) 0.6741(6) 0.0309(18) Uani 0.47(2) 1 d PDU A 2
H27A H 0.7891 0.6255 0.6977 0.037 Uiso 0.47(2) 1 calc PR A 2
C28A C 0.6665(13) 0.5644(3) 0.6574(4) 0.051(2) Uani 0.47(2) 1 d PDU A 2
H28D H 0.6540 0.5426 0.6959 0.076 Uiso 0.47(2) 1 calc PR A 2
H28E H 0.7162 0.5392 0.6365 0.076 Uiso 0.47(2) 1 calc PR A 2
H28F H 0.5983 0.5691 0.6292 0.076 Uiso 0.47(2) 1 calc PR A 2
C29A C 0.7234(15) 0.6669(7) 0.6134(7) 0.053(3) Uani 0.47(2) 1 d PDU A 2
H29D H 0.6513 0.6741 0.5903 0.080 Uiso 0.47(2) 1 calc PR A 2
H29E H 0.7653 0.6416 0.5875 0.080 Uiso 0.47(2) 1 calc PR A 2
H29F H 0.7588 0.7082 0.6233 0.080 Uiso 0.47(2) 1 calc PR A 2
N2 N 0.96670(12) 0.81201(8) 0.81213(8) 0.0261(3) Uani 1 1 d . A .
C30 C 1.0245(2) 0.82858(11) 0.92875(11) 0.0371(5) Uani 1 1 d . A .
H30A H 1.0395 0.8649 0.9574 0.056 Uiso 1 1 calc R . .
H30B H 1.0885 0.8016 0.9312 0.056 Uiso 1 1 calc R . .
H30C H 0.9652 0.8035 0.9407 0.056 Uiso 1 1 calc R . .
C31 C 0.99463(16) 0.85244(10) 0.86318(11) 0.0307(4) Uani 1 1 d . . .
C32 C 0.99272(17) 0.91498(11) 0.84260(13) 0.0375(5) Uani 1 1 d . A .
H32 H 1.0081 0.9519 0.8681 0.045 Uiso 1 1 calc R . .
C33 C 0.96340(17) 0.91379(11) 0.77620(13) 0.0373(5) Uani 1 1 d . . .
H33 H 0.9569 0.9497 0.7489 0.045 Uiso 1 1 calc R A .
C34 C 0.94622(16) 0.85085(10) 0.75882(11) 0.0303(4) Uani 1 1 d . A .
C35 C 0.90307(19) 0.82350(12) 0.69581(11) 0.0372(5) Uani 1 1 d . . .
H35A H 0.8288 0.8098 0.6956 0.056 Uiso 1 1 calc R A .
H35B H 0.9467 0.7867 0.6872 0.056 Uiso 1 1 calc R . .
H35C H 0.9055 0.8561 0.6633 0.056 Uiso 1 1 calc R . .
O1 O 1.10388(10) 0.70952(6) 0.78431(6) 0.0224(2) Uani 1 1 d . A .
C41 C 1.17492(13) 0.66669(8) 0.76886(9) 0.0208(3) Uani 1 1 d . . .
C42 C 1.18322(13) 0.65520(8) 0.70495(8) 0.0216(3) Uani 1 1 d . A .
C43 C 1.25361(14) 0.60764(9) 0.68938(9) 0.0229(3) Uani 1 1 d . . .
C44 C 1.31793(14) 0.57437(9) 0.73726(9) 0.0236(3) Uani 1 1 d . A .
H44 H 1.3645 0.5419 0.7266 0.028 Uiso 1 1 calc R . .
C45 C 1.31499(14) 0.58798(9) 0.80037(9) 0.0224(3) Uani 1 1 d . . .
C46 C 1.24000(13) 0.63232(8) 0.81675(8) 0.0213(3) Uani 1 1 d . A .
C51 C 1.11840(14) 0.69358(9) 0.65440(9) 0.0250(3) Uani 1 1 d . . .
C52 C 1.14421(18) 0.75755(11) 0.64590(12) 0.0356(5) Uani 1 1 d . A .
H52 H 1.1977 0.7776 0.6753 0.043 Uiso 1 1 calc R . .
C53 C 1.0929(2) 0.79239(13) 0.59506(13) 0.0428(6) Uani 1 1 d . . .
H53 H 1.1118 0.8358 0.5897 0.051 Uiso 1 1 calc R A .
C54 C 1.01400(19) 0.76374(14) 0.55216(12) 0.0416(5) Uani 1 1 d . A .
H54 H 0.9796 0.7871 0.5170 0.050 Uiso 1 1 calc R . .
C55 C 0.9859(2) 0.70104(14) 0.56105(11) 0.0416(5) Uani 1 1 d . . .
H55 H 0.9306 0.6817 0.5324 0.050 Uiso 1 1 calc R A .
C56 C 1.03799(17) 0.66565(11) 0.61193(10) 0.0330(4) Uani 1 1 d . A .
H56 H 1.0182 0.6224 0.6174 0.040 Uiso 1 1 calc R . .
C61 C 1.27238(15) 0.59419(10) 0.62372(9) 0.0283(4) Uani 1 1 d . A .
C62 C 1.29783(17) 0.64320(13) 0.58429(11) 0.0364(5) Uani 1 1 d . . .
H62 H 1.2968 0.6864 0.5977 0.044 Uiso 1 1 calc R A .
C63 C 1.3246(2) 0.62873(17) 0.52555(12) 0.0508(7) Uani 1 1 d . A .
H63 H 1.3419 0.6621 0.4989 0.061 Uiso 1 1 calc R . .
C64 C 1.3263(2) 0.5661(2) 0.50570(13) 0.0601(9) Uani 1 1 d . . .
H64 H 1.3450 0.5565 0.4656 0.072 Uiso 1 1 calc R A .
C65 C 1.3010(3) 0.51734(17) 0.54402(13) 0.0546(8) Uani 1 1 d . A .
H65 H 1.3021 0.4742 0.5303 0.066 Uiso 1 1 calc R . .
C66 C 1.2736(2) 0.53133(13) 0.60303(11) 0.0395(5) Uani 1 1 d . . .
H66 H 1.2557 0.4977 0.6292 0.047 Uiso 1 1 calc R A .
C71 C 1.39934(14) 0.56065(9) 0.84938(9) 0.0249(3) Uani 1 1 d . A .
C72 C 1.41946(17) 0.49546(10) 0.85473(10) 0.0308(4) Uani 1 1 d . . .
H72 H 1.3774 0.4665 0.8273 0.037 Uiso 1 1 calc R A .
C73 C 1.50145(19) 0.47208(11) 0.90042(11) 0.0372(5) Uani 1 1 d . A .
H73 H 1.5143 0.4274 0.9040 0.045 Uiso 1 1 calc R . .
C74 C 1.56334(18) 0.51374(12) 0.94009(11) 0.0372(5) Uani 1 1 d . . .
H74 H 1.6184 0.4977 0.9712 0.045 Uiso 1 1 calc R A .
C75 C 1.54534(17) 0.57918(12) 0.93469(10) 0.0345(4) Uani 1 1 d . A .
H75 H 1.5885 0.6079 0.9618 0.041 Uiso 1 1 calc R . .
C76 C 1.46436(15) 0.60229(10) 0.88974(10) 0.0294(4) Uani 1 1 d . . .
H76 H 1.4526 0.6471 0.8861 0.035 Uiso 1 1 calc R A .
C81 C 1.22864(14) 0.64040(9) 0.88412(9) 0.0239(3) Uani 1 1 d . . .
C82 C 1.20539(15) 0.58747(10) 0.91911(10) 0.0291(4) Uani 1 1 d . A .
H82 H 1.1912 0.5474 0.8988 0.035 Uiso 1 1 calc R . .
C83 C 1.20266(17) 0.59242(13) 0.98353(10) 0.0363(5) Uani 1 1 d . . .
H83 H 1.1874 0.5558 1.0068 0.044 Uiso 1 1 calc R A .
C84 C 1.22221(18) 0.65050(14) 1.01351(10) 0.0392(5) Uani 1 1 d . A .
H84 H 1.2212 0.6539 1.0575 0.047 Uiso 1 1 calc R . .
C85 C 1.24332(18) 0.70378(13) 0.97932(11) 0.0379(5) Uani 1 1 d . . .
H85 H 1.2556 0.7439 0.9997 0.045 Uiso 1 1 calc R A .
C86 C 1.24668(16) 0.69882(10) 0.91497(10) 0.0299(4) Uani 1 1 d . A .
H86 H 1.2614 0.7357 0.8919 0.036 Uiso 1 1 calc R . .
C1S C 1.2330(12) 0.8490(9) 0.8198(5) 0.044(3) Uani 0.463(4) 1 d PDU B 1
H1S1 H 1.2305 0.8027 0.8106 0.053 Uiso 0.463(4) 1 calc PR B 1
H1S2 H 1.1592 0.8632 0.8231 0.053 Uiso 0.463(4) 1 calc PR B 1
Cl1S Cl 1.3163(9) 0.8624(4) 0.8929(4) 0.074(2) Uani 0.463(4) 1 d PDU B 1
Cl2S Cl 1.2778(3) 0.8892(2) 0.75817(19) 0.0570(9) Uani 0.463(4) 1 d PDU B 1
C1T C 1.2219(10) 0.8560(8) 0.8221(4) 0.0253(15) Uani 0.447(5) 1 d PDU C 2
H1T1 H 1.1911 0.8125 0.8170 0.030 Uiso 0.447(5) 1 calc PR C 2
H1T2 H 1.1623 0.8872 0.8177 0.030 Uiso 0.447(5) 1 calc PR C 2
Cl1T Cl 1.3018(8) 0.8638(3) 0.8963(3) 0.0487(8) Uani 0.447(5) 1 d PDU C 2
Cl2T Cl 1.3048(3) 0.8703(3) 0.7657(2) 0.0631(11) Uani 0.447(5) 1 d PDU C 2
C1U C 1.2262(19) 0.8517(14) 0.7823(11) 0.059(5) Uani 0.089(3) 1 d PDU D 3
H1U1 H 1.1933 0.8088 0.7828 0.071 Uiso 0.089(3) 1 calc PR D 3
H1U2 H 1.1678 0.8837 0.7765 0.071 Uiso 0.089(3) 1 calc PR D 3
Cl1U Cl 1.3075(16) 0.8653(8) 0.8539(10) 0.106(5) Uani 0.089(3) 1 d PDU D 3
Cl2U Cl 1.299(2) 0.8566(17) 0.7197(11) 0.183(9) Uani 0.089(3) 1 d PDU D 3
C1V C 1.0316(6) 0.5449(3) 0.4880(3) 0.0636(14) Uani 0.50 1 d PDU E -1
H1V1 H 0.9754 0.5758 0.4708 0.076 Uiso 0.50 1 calc PR E -1
H1V2 H 1.0932 0.5693 0.5101 0.076 Uiso 0.50 1 calc PR E -1
Cl1V Cl 1.0726(2) 0.50168(11) 0.42648(10) 0.0834(6) Uani 0.50 1 d PDU E -1
Cl2V Cl 0.9807(2) 0.4937(2) 0.54243(15) 0.1185(11) Uani 0.50 1 d PDU E -1

loop_
_atom_site_aniso_label
_atom_site_aniso_U_11
_atom_site_aniso_U_22
_atom_site_aniso_U_33
_atom_site_aniso_U_23
_atom_site_aniso_U_13
_atom_site_aniso_U_12
Mo1 0.01531(7) 0.02250(7) 0.02749(8) 0.00209(5) 0.00108(5) -0.00006(5)
C1 0.0205(7) 0.0262(8) 0.0280(8) 0.0014(7) 0.0010(6) 0.0016(6)
P1 0.0195(2) 0.0339(3) 0.0278(2) 0.00381(19) 0.00220(17) 0.00175(18)
C5 0.0210(8) 0.0340(9) 0.0253(8) 0.0041(7) 0.0020(6) -0.0053(7)
C6 0.0241(9) 0.0432(12) 0.0350(10) 0.0037(9) -0.0039(8) -0.0078(8)
C7 0.0352(11) 0.0440(13) 0.0377(11) -0.0012(9) -0.0061(9) -0.0160(10)
C8 0.0419(12) 0.0322(10) 0.0333(10) -0.0003(8) 0.0041(9) -0.0099(9)
C9 0.0355(10) 0.0336(10) 0.0283(9) 0.0016(8) 0.0018(8) -0.0004(8)
C10 0.0251(8) 0.0347(10) 0.0251(8) 0.0008(7) 0.0001(7) -0.0025(7)
C11 0.0250(8) 0.0307(9) 0.0297(9) -0.0007(7) 0.0033(7) 0.0034(7)
C12 0.0253(9) 0.0429(11) 0.0284(9) 0.0003(8) 0.0023(7) -0.0007(8)
C13 0.0338(10) 0.0463(13) 0.0295(10) 0.0008(9) 0.0062(8) 0.0003(9)
C14 0.0435(12) 0.0431(12) 0.0280(10) -0.0068(9) 0.0044(9) 0.0020(10)
C15 0.0407(11) 0.0338(10) 0.0348(11) -0.0103(9) 0.0020(9) -0.0013(9)
C16 0.0333(10) 0.0294(9) 0.0348(10) -0.0028(8) 0.0052(8) -0.0010(8)
N3 0.0194(7) 0.0262(7) 0.0323(8) 0.0012(6) 0.0018(6) -0.0037(6)
C2 0.0270(9) 0.0295(9) 0.0339(10) 0.0012(8) 0.0028(7) -0.0076(7)
C3 0.0571(16) 0.0276(10) 0.0597(16) -0.0049(10) 0.0197(13) -0.0004(10)
N1 0.0184(7) 0.019(4) 0.021(4) 0.009(3) 0.0014(9) -0.0011(9)
C17 0.016(3) 0.034(4) 0.039(3) 0.002(2) -0.003(2) 0.004(3)
C18 0.041(4) 0.064(8) 0.040(3) -0.012(4) 0.004(3) -0.001(6)
C19 0.032(7) 0.037(3) 0.062(5) 0.000(3) -0.007(4) -0.004(3)
C21 0.017(2) 0.032(4) 0.025(4) 0.010(2) 0.005(2) -0.004(3)
C22 0.022(2) 0.032(4) 0.026(3) 0.004(2) -0.004(2) -0.004(2)
C23 0.018(2) 0.035(6) 0.032(4) 0.007(3) 0.002(2) -0.003(2)
C24 0.022(3) 0.039(6) 0.035(5) 0.004(3) -0.006(2) -0.012(3)
C25 0.032(3) 0.032(5) 0.029(3) 0.005(2) -0.003(2) -0.008(3)
C26 0.026(3) 0.034(3) 0.023(3) 0.008(2) -0.003(2) -0.007(2)
C27 0.035(4) 0.036(2) 0.026(2) 0.0017(18) 0.001(2) -0.007(2)
C28 0.058(5) 0.037(2) 0.045(3) 0.000(2) 0.007(3) -0.007(3)
C29 0.065(4) 0.065(6) 0.025(3) 0.016(4) 0.007(3) 0.005(4)
N1A 0.0184(7) 0.019(4) 0.021(4) 0.009(3) 0.0014(9) -0.0011(9)
C17A 0.020(4) 0.032(4) 0.030(3) -0.014(3) -0.004(2) -0.002(3)
C18A 0.034(5) 0.060(8) 0.042(4) -0.022(4) 0.007(3) 0.006(6)
C19A 0.023(5) 0.027(3) 0.075(6) -0.004(3) -0.005(4) 0.000(3)
C21A 0.019(2) 0.020(3) 0.016(3) 0.004(2) -0.008(3) -0.002(3)
C22A 0.013(2) 0.025(3) 0.020(3) 0.004(2) 0.001(2) 0.000(2)
C23A 0.018(2) 0.029(5) 0.029(4) 0.001(3) -0.002(2) -0.003(2)
C24A 0.016(2) 0.031(5) 0.034(5) 0.004(3) -0.001(2) -0.003(2)
C25A 0.022(3) 0.029(4) 0.032(5) -0.002(3) -0.009(3) -0.005(3)
C26A 0.026(3) 0.024(3) 0.021(3) 0.004(2) 0.001(2) 0.002(2)
C27A 0.026(3) 0.037(3) 0.027(3) -0.005(3) -0.004(2) 0.002(3)
C28A 0.071(7) 0.031(2) 0.050(4) -0.005(2) 0.007(4) -0.003(3)
C29A 0.075(8) 0.046(4) 0.048(6) -0.012(4) 0.039(6) -0.013(5)
N2 0.0186(6) 0.0250(7) 0.0338(8) 0.0017(6) 0.0009(6) 0.0020(6)
C30 0.0385(11) 0.0322(10) 0.0390(11) -0.0046(9) 0.0008(9) 0.0018(9)
C31 0.0218(8) 0.0261(9) 0.0425(11) -0.0023(8) -0.0010(7) 0.0019(7)
C32 0.0277(9) 0.0251(9) 0.0558(14) -0.0025(9) -0.0064(9) 0.0012(7)
C33 0.0247(9) 0.0270(9) 0.0574(14) 0.0104(9) -0.0034(9) 0.0019(7)
C34 0.0226(8) 0.0268(9) 0.0404(11) 0.0074(8) 0.0007(7) 0.0028(7)
C35 0.0374(11) 0.0352(11) 0.0373(11) 0.0091(9) 0.0002(9) 0.0021(9)
O1 0.0163(5) 0.0199(6) 0.0303(6) 0.0016(5) 0.0014(5) 0.0011(4)
C41 0.0155(7) 0.0182(7) 0.0279(8) 0.0015(6) 0.0000(6) -0.0017(5)
C42 0.0160(7) 0.0211(7) 0.0261(8) 0.0020(6) -0.0025(6) -0.0018(6)
C43 0.0186(7) 0.0233(8) 0.0258(8) 0.0009(6) -0.0003(6) -0.0006(6)
C44 0.0197(7) 0.0221(8) 0.0285(8) 0.0015(6) 0.0020(6) 0.0027(6)
C45 0.0179(7) 0.0214(7) 0.0270(8) 0.0035(6) 0.0007(6) 0.0017(6)
C46 0.0171(7) 0.0209(7) 0.0249(8) 0.0020(6) -0.0003(6) -0.0005(6)
C51 0.0193(7) 0.0287(9) 0.0261(8) 0.0050(7) 0.0000(6) 0.0025(6)
C52 0.0284(9) 0.0310(10) 0.0445(12) 0.0118(9) -0.0041(8) -0.0017(8)
C53 0.0355(11) 0.0404(12) 0.0517(14) 0.0222(11) 0.0042(10) 0.0046(9)
C54 0.0314(10) 0.0566(15) 0.0362(11) 0.0193(11) 0.0030(9) 0.0106(10)
C55 0.0328(11) 0.0556(15) 0.0318(11) 0.0029(10) -0.0093(8) 0.0039(10)
C56 0.0274(9) 0.0364(11) 0.0318(10) 0.0013(8) -0.0063(7) 0.0000(8)
C61 0.0214(8) 0.0368(10) 0.0255(8) 0.0006(7) -0.0008(6) 0.0044(7)
C62 0.0246(9) 0.0514(13) 0.0327(10) 0.0064(9) 0.0031(8) 0.0001(9)
C63 0.0357(12) 0.085(2) 0.0329(12) 0.0107(13) 0.0091(9) 0.0076(13)
C64 0.0454(14) 0.107(3) 0.0278(11) -0.0057(14) 0.0047(10) 0.0234(16)
C65 0.0586(17) 0.0673(19) 0.0348(12) -0.0140(12) -0.0037(11) 0.0266(14)
C66 0.0438(12) 0.0430(12) 0.0296(10) -0.0055(9) -0.0018(9) 0.0132(10)
C71 0.0208(7) 0.0277(9) 0.0260(8) 0.0045(7) 0.0033(6) 0.0056(6)
C72 0.0326(10) 0.0268(9) 0.0330(10) 0.0031(7) 0.0055(8) 0.0070(7)
C73 0.0394(11) 0.0340(11) 0.0390(11) 0.0104(9) 0.0085(9) 0.0154(9)
C74 0.0307(10) 0.0473(13) 0.0328(10) 0.0110(9) 0.0025(8) 0.0131(9)
C75 0.0237(9) 0.0457(12) 0.0320(10) 0.0024(9) -0.0030(7) 0.0040(8)
C76 0.0220(8) 0.0322(10) 0.0326(9) 0.0040(8) -0.0006(7) 0.0042(7)
C81 0.0163(7) 0.0284(8) 0.0260(8) 0.0007(7) -0.0005(6) 0.0032(6)
C82 0.0230(8) 0.0336(10) 0.0306(9) 0.0035(8) 0.0034(7) 0.0021(7)
C83 0.0277(9) 0.0514(13) 0.0301(10) 0.0104(9) 0.0052(8) 0.0083(9)
C84 0.0289(10) 0.0622(15) 0.0252(9) -0.0013(9) -0.0001(7) 0.0105(10)
C85 0.0278(10) 0.0497(13) 0.0336(11) -0.0125(9) -0.0042(8) 0.0056(9)
C86 0.0241(8) 0.0330(10) 0.0307(9) -0.0033(7) -0.0023(7) 0.0018(7)
C1S 0.033(5) 0.045(6) 0.052(4) 0.015(4) -0.005(3) -0.014(5)
Cl1S 0.085(4) 0.061(3) 0.062(3) 0.009(2) -0.036(2) -0.0090(18)
Cl2S 0.068(2) 0.0670(19) 0.0389(9) 0.0007(11) 0.0164(13) -0.0325(15)
C1T 0.019(3) 0.030(3) 0.026(3) 0.004(2) 0.0003(18) 0.000(2)
Cl1T 0.0665(19) 0.0328(14) 0.0379(14) 0.0074(11) -0.0211(11) -0.0226(13)
Cl2T 0.0448(15) 0.095(3) 0.0547(18) -0.0135(17) 0.0253(13) -0.0207(14)
C1U 0.045(10) 0.025(9) 0.104(10) 0.033(10) 0.005(7) -0.001(8)
Cl1U 0.113(10) 0.076(8) 0.121(10) -0.001(8) -0.007(9) 0.017(7)
Cl2U 0.179(18) 0.24(2) 0.140(12) -0.023(16) 0.077(12) -0.005(17)
C1V 0.057(4) 0.054(4) 0.072(4) -0.007(3) -0.014(3) 0.016(3)
Cl1V 0.1003(16) 0.0792(13) 0.0684(12) -0.0243(10) 0.0050(11) -0.0314(12)
Cl2V 0.0900(18) 0.171(3) 0.0941(18) -0.0094(19) 0.0131(14) -0.066(2)

loop_
_atom_type_symbol
_atom_type_description
_atom_type_scat_dispersion_real
_atom_type_scat_dispersion_imag
_atom_type_scat_source
C C 0.0033 0.0016 'International Tables Vol C Tables 4.2.6.8 and 6.1.1.4'
H H 0.0000 0.0000 'International Tables Vol C Tables 4.2.6.8 and 6.1.1.4'
N N 0.0061 0.0033 'International Tables Vol C Tables 4.2.6.8 and 6.1.1.4'
O O 0.0106 0.0060 'International Tables Vol C Tables 4.2.6.8 and 6.1.1.4'
P P 0.1023 0.0942 'International Tables Vol C Tables 4.2.6.8 and 6.1.1.4'
Mo Mo -1.6832 0.6857 'International Tables Vol C Tables 4.2.6.8 and 6.1.1.4'
Cl Cl 0.1484 0.1585 'International Tables Vol C Tables 4.2.6.8 and 6.1.1.4'

loop_
_geom_angle_atom_site_label_1
_geom_angle_atom_site_label_2
_geom_angle_atom_site_label_3
_geom_angle
N1 Mo1 N1A 7.0(15)
N1 Mo1 C1 98.8(7)
N1A Mo1 C1 92.8(8)
N1 Mo1 O1 151.1(8)
N1A Mo1 O1 155.2(9)
C1 Mo1 O1 108.84(7)
N1 Mo1 N2 94.2(7)
N1A Mo1 N2 99.0(8)
C1 Mo1 N2 101.48(8)
O1 Mo1 N2 88.55(6)
N1 Mo1 N3 93.6(7)
N1A Mo1 N3 90.1(9)
C1 Mo1 N3 91.26(7)
O1 Mo1 N3 77.90(5)
N2 Mo1 N3 163.87(6)
P1 C1 Mo1 126.07(10)
P1 C1 H1 119.4(16)
Mo1 C1 H1 113.8(16)
C1 P1 C11 104.96(9)
C1 P1 C5 97.13(9)
C11 P1 C5 101.44(9)
C10 C5 C6 118.9(2)
C10 C5 P1 122.31(15)
C6 C5 P1 118.69(16)
C5 C6 C7 119.8(2)
C5 C6 H6 120.1
C7 C6 H6 120.1
C8 C7 C6 120.8(2)
C8 C7 H7 119.6
C6 C7 H7 119.6
C7 C8 C9 119.5(2)
C7 C8 H8 120.3
C9 C8 H8 120.3
C10 C9 C8 120.3(2)
C10 C9 H9 119.8
C8 C9 H9 119.8
C9 C10 C5 120.64(19)
C9 C10 H10 119.7
C5 C10 H10 119.7
C16 C11 C12 118.31(19)
C16 C11 P1 123.21(17)
C12 C11 P1 117.94(15)
C13 C12 C11 120.6(2)
C13 C12 H12 119.7
C11 C12 H12 119.7
C12 C13 C14 120.1(2)
C12 C13 H13 119.9
C14 C13 H13 119.9
C15 C14 C13 119.6(2)
C15 C14 H14 120.2
C13 C14 H14 120.2
C14 C15 C16 120.6(2)
C14 C15 H15 119.7
C16 C15 H15 119.7
C15 C16 C11 120.8(2)
C15 C16 H16 119.6
C11 C16 H16 119.6
C2 N3 Mo1 166.90(16)
N3 C2 C3 177.8(2)
C2 C3 H3A 109.5
C2 C3 H3B 109.5
H3A C3 H3B 109.5
C2 C3 H3C 109.5
H3A C3 H3C 109.5
H3B C3 H3C 109.5
C21 N1 Mo1 173.1(18)
C22 C17 C19 110.8(10)
C22 C17 C18 112.7(10)
C19 C17 C18 111.1(9)
C22 C17 H17 107.3
C19 C17 H17 107.3
C18 C17 H17 107.3
N1 C21 C26 120.6(10)
N1 C21 C22 117.3(10)
C26 C21 C22 122.1(7)
C23 C22 C21 117.8(8)
C23 C22 C17 120.1(8)
C21 C22 C17 122.0(9)
C24 C23 C22 120.6(9)
C24 C23 H23 119.7
C22 C23 H23 119.7
C25 C24 C23 120.7(8)
C25 C24 H24 119.7
C23 C24 H24 119.7
C24 C25 C26 121.6(9)
C24 C25 H25 119.2
C26 C25 H25 119.2
C25 C26 C21 117.1(8)
C25 C26 C27 120.9(8)
C21 C26 C27 121.9(8)
C26 C27 C29 111.2(9)
C26 C27 C28 111.1(8)
C29 C27 C28 110.8(9)
C26 C27 H27 107.9
C29 C27 H27 107.9
C28 C27 H27 107.9
C21A N1A Mo1 173(2)
C22A C17A C19A 110.1(11)
C22A C17A C18A 111.0(11)
C19A C17A C18A 111.3(11)
C22A C17A H17A 108.1
C19A C17A H17A 108.1
C18A C17A H17A 108.1
C17A C18A H18D 109.5
C17A C18A H18E 109.5
H18D C18A H18E 109.5
C17A C18A H18F 109.5
H18D C18A H18F 109.5
H18E C18A H18F 109.5
C17A C19A H19D 109.5
C17A C19A H19E 109.5
H19D C19A H19E 109.5
C17A C19A H19F 109.5
H19D C19A H19F 109.5
H19E C19A H19F 109.5
N1A C21A C22A 118.2(11)
N1A C21A C26A 120.2(12)
C22A C21A C26A 121.4(8)
C23A C22A C21A 117.5(8)
C23A C22A C17A 119.6(9)
C21A C22A C17A 122.8(9)
C24A C23A C22A 121.8(10)
C24A C23A H23A 119.1
C22A C23A H23A 119.1
C25A C24A C23A 120.5(9)
C25A C24A H24A 119.7
C23A C24A H24A 119.7
C24A C25A C26A 121.1(9)
C24A C25A H25A 119.4
C26A C25A H25A 119.4
C25A C26A C21A 117.6(8)
C25A C26A C27A 120.2(8)
C21A C26A C27A 122.2(9)
C29A C27A C26A 109.1(9)
C29A C27A C28A 108.7(9)
C26A C27A C28A 113.5(8)
C29A C27A H27A 108.5
C26A C27A H27A 108.5
C28A C27A H27A 108.5
C27A C28A H28D 109.5
C27A C28A H28E 109.5
H28D C28A H28E 109.5
C27A C28A H28F 109.5
H28D C28A H28F 109.5
H28E C28A H28F 109.5
C27A C29A H29D 109.5
C27A C29A H29E 109.5
H29D C29A H29E 109.5
C27A C29A H29F 109.5
H29D C29A H29F 109.5
H29E C29A H29F 109.5
C31 N2 C34 106.74(17)
C31 N2 Mo1 133.90(14)
C34 N2 Mo1 119.36(14)
C31 C30 H30A 109.5
C31 C30 H30B 109.5
H30A C30 H30B 109.5
C31 C30 H30C 109.5
H30A C30 H30C 109.5
H30B C30 H30C 109.5
C32 C31 N2 109.5(2)
C32 C31 C30 127.6(2)
N2 C31 C30 122.83(19)
C31 C32 C33 107.2(2)
C31 C32 H32 126.4
C33 C32 H32 126.4
C34 C33 C32 107.2(2)
C34 C33 H33 126.4
C32 C33 H33 126.4
C33 C34 N2 109.3(2)
C33 C34 C35 129.2(2)
N2 C34 C35 121.20(19)
C34 C35 H35A 109.5
C34 C35 H35B 109.5
H35A C35 H35B 109.5
C34 C35 H35C 109.5
H35A C35 H35C 109.5
H35B C35 H35C 109.5
C41 O1 Mo1 139.45(11)
O1 C41 C46 119.67(16)
O1 C41 C42 120.19(15)
C46 C41 C42 120.13(16)
C43 C42 C41 119.51(16)
C43 C42 C51 120.23(17)
C41 C42 C51 120.26(16)
C44 C43 C42 119.63(17)
C44 C43 C61 116.49(16)
C42 C43 C61 123.61(16)
C45 C44 C43 121.26(17)
C45 C44 H44 119.4
C43 C44 H44 119.4
C44 C45 C46 119.74(16)
C44 C45 C71 119.27(16)
C46 C45 C71 120.66(17)
C45 C46 C41 119.45(17)
C45 C46 C81 119.06(15)
C41 C46 C81 121.46(16)
C56 C51 C52 118.64(18)
C56 C51 C42 121.27(18)
C52 C51 C42 119.88(17)
C53 C52 C51 121.0(2)
C53 C52 H52 119.5
C51 C52 H52 119.5
C54 C53 C52 119.9(2)
C54 C53 H53 120.0
C52 C53 H53 120.0
C55 C54 C53 119.5(2)
C55 C54 H54 120.3
C53 C54 H54 120.3
C54 C55 C56 120.7(2)
C54 C55 H55 119.6
C56 C55 H55 119.6
C51 C56 C55 120.2(2)
C51 C56 H56 119.9
C55 C56 H56 119.9
C66 C61 C62 119.0(2)
C66 C61 C43 119.49(19)
C62 C61 C43 121.2(2)
C63 C62 C61 120.1(3)
C63 C62 H62 120.0
C61 C62 H62 120.0
C64 C63 C62 120.4(3)
C64 C63 H63 119.8
C62 C63 H63 119.8
C65 C64 C63 120.2(3)
C65 C64 H64 119.9
C63 C64 H64 119.9
C64 C65 C66 120.0(3)
C64 C65 H65 120.0
C66 C65 H65 120.0
C61 C66 C65 120.4(3)
C61 C66 H66 119.8
C65 C66 H66 119.8
C72 C71 C76 118.39(18)
C72 C71 C45 122.42(18)
C76 C71 C45 119.12(17)
C71 C72 C73 120.4(2)
C71 C72 H72 119.8
C73 C72 H72 119.8
C74 C73 C72 120.2(2)
C74 C73 H73 119.9
C72 C73 H73 119.9
C73 C74 C75 120.1(2)
C73 C74 H74 120.0
C75 C74 H74 120.0
C76 C75 C74 119.8(2)
C76 C75 H75 120.1
C74 C75 H75 120.1
C75 C76 C71 121.1(2)
C75 C76 H76 119.4
C71 C76 H76 119.4
C86 C81 C82 118.19(19)
C86 C81 C46 122.08(18)
C82 C81 C46 119.62(17)
C81 C82 C83 121.0(2)
C81 C82 H82 119.5
C83 C82 H82 119.5
C84 C83 C82 120.0(2)
C84 C83 H83 120.0
C82 C83 H83 120.0
C83 C84 C85 119.8(2)
C83 C84 H84 120.1
C85 C84 H84 120.1
C84 C85 C86 120.3(2)
C84 C85 H85 119.9
C86 C85 H85 119.9
C81 C86 C85 120.7(2)
C81 C86 H86 119.6
C85 C86 H86 119.6
Cl2S C1S Cl1S 112.5(8)
Cl2S C1S H1S1 109.1
Cl1S C1S H1S1 109.1
Cl2S C1S H1S2 109.1
Cl1S C1S H1S2 109.1
H1S1 C1S H1S2 107.8
Cl2T C1T Cl1T 107.1(7)
Cl2T C1T H1T1 110.3
Cl1T C1T H1T1 110.3
Cl2T C1T H1T2 110.3
Cl1T C1T H1T2 110.3
H1T1 C1T H1T2 108.6
Cl2U C1U Cl1U 111.5(15)
Cl2U C1U H1U1 109.3
Cl1U C1U H1U1 109.3
Cl2U C1U H1U2 109.3
Cl1U C1U H1U2 109.3
H1U1 C1U H1U2 108.0
Cl1V C1V Cl2V 111.4(4)
Cl1V C1V H1V1 109.3
Cl2V C1V H1V1 109.3
Cl1V C1V H1V2 109.3
Cl2V C1V H1V2 109.3
H1V1 C1V H1V2 108.0

loop_
_geom_bond_atom_site_label_1
_geom_bond_atom_site_label_2
_geom_bond_distance
Mo1 N1 1.745(8)
Mo1 N1A 1.750(9)
Mo1 C1 1.904(2)
Mo1 O1 2.0249(13)
Mo1 N2 2.0930(17)
Mo1 N3 2.1994(18)
C1 P1 1.812(2)
C1 H1 0.939(16)
P1 C11 1.836(2)
P1 C5 1.837(2)
C5 C10 1.397(3)
C5 C6 1.398(3)
C6 C7 1.401(4)
C6 H6 0.9500
C7 C8 1.375(4)
C7 H7 0.9500
C8 C9 1.394(3)
C8 H8 0.9500
C9 C10 1.383(3)
C9 H9 0.9500
C10 H10 0.9500
C11 C16 1.399(3)
C11 C12 1.405(3)
C12 C13 1.388(3)
C12 H12 0.9500
C13 C14 1.398(3)
C13 H13 0.9500
C14 C15 1.380(4)
C14 H14 0.9500
C15 C16 1.387(3)
C15 H15 0.9500
C16 H16 0.9500
N3 C2 1.138(3)
C2 C3 1.456(3)
C3 H3A 0.9800
C3 H3B 0.9800
C3 H3C 0.9800
N1 C21 1.400(8)
C17 C22 1.512(9)
C17 C19 1.527(9)
C17 C18 1.541(10)
C17 H17 1.0000
C18 H18A 0.9800
C18 H18B 0.9800
C18 H18C 0.9800
C19 H19A 0.9800
C19 H19B 0.9800
C19 H19C 0.9800
C21 C26 1.408(8)
C21 C22 1.416(9)
C22 C23 1.394(9)
C23 C24 1.381(8)
C23 H23 0.9500
C24 C25 1.381(9)
C24 H24 0.9500
C25 C26 1.391(9)
C25 H25 0.9500
C26 C27 1.510(8)
C27 C29 1.526(9)
C27 C28 1.527(9)
C27 H27 1.0000
C28 H28A 0.9800
C28 H28B 0.9800
C28 H28C 0.9800
C29 H29A 0.9800
C29 H29B 0.9800
C29 H29C 0.9800
N1A C21A 1.403(9)
C17A C22A 1.517(9)
C17A C19A 1.530(11)
C17A C18A 1.546(11)
C17A H17A 1.0000
C18A H18D 0.9800
C18A H18E 0.9800
C18A H18F 0.9800
C19A H19D 0.9800
C19A H19E 0.9800
C19A H19F 0.9800
C21A C22A 1.416(8)
C21A C26A 1.427(9)
C22A C23A 1.393(9)
C23A C24A 1.380(9)
C23A H23A 0.9500
C24A C25A 1.379(9)
C24A H24A 0.9500
C25A C26A 1.399(9)
C25A H25A 0.9500
C26A C27A 1.525(8)
C27A C29A 1.521(10)
C27A C28A 1.549(10)
C27A H27A 1.0000
C28A H28D 0.9800
C28A H28E 0.9800
C28A H28F 0.9800
C29A H29D 0.9800
C29A H29E 0.9800
C29A H29F 0.9800
N2 C31 1.389(3)
N2 C34 1.398(3)
C30 C31 1.491(3)
C30 H30A 0.9800
C30 H30B 0.9800
C30 H30C 0.9800
C31 C32 1.381(3)
C32 C33 1.421(4)
C32 H32 0.9500
C33 C34 1.378(3)
C33 H33 0.9500
C34 C35 1.497(3)
C35 H35A 0.9800
C35 H35B 0.9800
C35 H35C 0.9800
O1 C41 1.344(2)
C41 C46 1.414(2)
C41 C42 1.415(3)
C42 C43 1.408(3)
C42 C51 1.493(2)
C43 C44 1.398(2)
C43 C61 1.494(3)
C44 C45 1.393(3)
C44 H44 0.9500
C45 C46 1.407(2)
C45 C71 1.495(2)
C46 C81 1.487(3)
C51 C56 1.389(3)
C51 C52 1.396(3)
C52 C53 1.391(3)
C52 H52 0.9500
C53 C54 1.388(4)
C53 H53 0.9500
C54 C55 1.380(4)
C54 H54 0.9500
C55 C56 1.401(3)
C55 H55 0.9500
C56 H56 0.9500
C61 C66 1.390(3)
C61 C62 1.399(3)
C62 C63 1.390(3)
C62 H62 0.9500
C63 C64 1.380(5)
C63 H63 0.9500
C64 C65 1.379(5)
C64 H64 0.9500
C65 C66 1.396(4)
C65 H65 0.9500
C66 H66 0.9500
C71 C72 1.390(3)
C71 C76 1.405(3)
C72 C73 1.404(3)
C72 H72 0.9500
C73 C74 1.378(4)
C73 H73 0.9500
C74 C75 1.390(3)
C74 H74 0.9500
C75 C76 1.384(3)
C75 H75 0.9500
C76 H76 0.9500
C81 C86 1.394(3)
C81 C82 1.395(3)
C82 C83 1.395(3)
C82 H82 0.9500
C83 C84 1.381(4)
C83 H83 0.9500
C84 C85 1.384(4)
C84 H84 0.9500
C85 C86 1.395(3)
C85 H85 0.9500
C86 H86 0.9500
C1S Cl2S 1.734(11)
C1S Cl1S 1.778(11)
C1S H1S1 0.9900
C1S H1S2 0.9900
C1T Cl2T 1.743(10)
C1T Cl1T 1.764(9)
C1T H1T1 0.9900
C1T H1T2 0.9900
C1U Cl2U 1.739(15)
C1U Cl1U 1.742(15)
C1U H1U1 0.9900
C1U H1U2 0.9900
C1V Cl1V 1.745(7)
C1V Cl2V 1.776(7)
C1V H1V1 0.9900
C1V H1V2 0.9900
